data_4301151
loop_
_publ_author_name
'Matthias Westerhausen'
'Carsten Glock'
'Helmar G\"orls'

_publ_contact_author
;
      Matthias Westerhausen
      Institut f\"ur anorganische und analytische Chemie
      Friedrich-Schiller-Universit\"at Jena
      August-Bebel-Str. 2
      07743 Jena
      Germany
;
_publ_contact_author_email m.we@uni-jena.de
_publ_contact_author_fax '03641 948 102'
_publ_contact_author_phone '03641 948 110'
_publ_section_title
;
Alkyl-Substituted Amides as Ligands in Homometallic and Heterobimetallic
Calcium Complexes
;
_journal_name_full 'Inorganic Chemistry'
_journal_page_first 394
_journal_page_last 399
_journal_paper_doi 10.1021/ic801857m
_journal_volume 48
_journal_year 2009
_chemical_formula_moiety 'C30 H48 Ca N2 O3'
_chemical_formula_sum 'C30 H48 Ca N2 O3'
_chemical_formula_weight 524.78
_chemical_name_systematic
; 
 ? 
;
_space_group_IT_number 19
_symmetry_cell_setting orthorhombic
_symmetry_space_group_name_Hall 'P 2ac 2ab'
_symmetry_space_group_name_H-M 'P 21 21 21'
_atom_sites_solution_hydrogens geom
_atom_sites_solution_primary direct
_atom_sites_solution_secondary difmap
_audit_creation_method SHELXL-97
_cell_angle_alpha 90.00
_cell_angle_beta 90.00
_cell_angle_gamma 90.00
_cell_formula_units_Z 8
_cell_length_a 13.0476(3)
_cell_length_b 14.8263(3)
_cell_length_c 31.6952(5)
_cell_measurement_reflns_used 29736
_cell_measurement_temperature 183(2)
_cell_measurement_theta_max 27.48
_cell_measurement_theta_min 2.84
_cell_volume 6131.4(2)
_computing_cell_refinement DENZO
_computing_data_collection COLLECT
_computing_data_reduction DENZO
_computing_molecular_graphics SHELXTL/PC
_computing_publication_material SHELXL-97
_computing_structure_refinement 'SHELXL-97 (Sheldrick, 1997)'
_computing_structure_solution 'SHELXS-97 (Sheldrick, 1990)'
_diffrn_ambient_temperature 183(2)
_diffrn_measured_fraction_theta_full 0.992
_diffrn_measured_fraction_theta_max 0.992
_diffrn_measurement_device_type KappaCCD
_diffrn_measurement_method 'phi- + omega-scan'
_diffrn_radiation_monochromator graphite
_diffrn_radiation_source 'fine-focus sealed tube'
_diffrn_radiation_type MoK\a
_diffrn_radiation_wavelength 0.71073
_diffrn_reflns_av_R_equivalents 0.0565
_diffrn_reflns_av_sigmaI/netI 0.0819
_diffrn_reflns_limit_h_max 16
_diffrn_reflns_limit_h_min -15
_diffrn_reflns_limit_k_max 19
_diffrn_reflns_limit_k_min -11
_diffrn_reflns_limit_l_max 41
_diffrn_reflns_limit_l_min -40
_diffrn_reflns_number 29736
_diffrn_reflns_theta_full 27.48
_diffrn_reflns_theta_max 27.48
_diffrn_reflns_theta_min 2.84
_exptl_absorpt_coefficient_mu 0.235
_exptl_absorpt_correction_type none
_exptl_crystal_colour colourless
_exptl_crystal_density_diffrn 1.137
_exptl_crystal_density_method 'not measured'
_exptl_crystal_description prism
_exptl_crystal_F_000 2288
_exptl_crystal_size_max 0.04
_exptl_crystal_size_mid 0.04
_exptl_crystal_size_min 0.04
_refine_diff_density_max 0.336
_refine_diff_density_min -0.349
_refine_diff_density_rms 0.063
_refine_ls_abs_structure_details 'Flack H D (1983), Acta Cryst. A39, 876-881'
_refine_ls_abs_structure_Flack -0.02(3)
_refine_ls_extinction_method none
_refine_ls_goodness_of_fit_ref 1.015
_refine_ls_hydrogen_treatment constr
_refine_ls_matrix_type full
_refine_ls_number_parameters 649
_refine_ls_number_reflns 13687
_refine_ls_number_restraints 0
_refine_ls_restrained_S_all 1.015
_refine_ls_R_factor_all 0.0965
_refine_ls_R_factor_gt 0.0548
_refine_ls_shift/su_max 0.000
_refine_ls_shift/su_mean 0.000
_refine_ls_structure_factor_coef Fsqd
_refine_ls_weighting_details 'calc w=1/[\s^2^(Fo^2^)+(0.0507P)^2^+1.4274P] where P=(Fo^2^+2Fc^2^)/3'
_refine_ls_weighting_scheme calc
_refine_ls_wR_factor_gt 0.1078
_refine_ls_wR_factor_ref 0.1251
_reflns_number_gt 9435
_reflns_number_total 13687
_reflns_threshold_expression >2sigma(I)
_cod_data_source_file ic801857m_si_001_3.cif
_cod_data_source_block FO3353
_cod_depositor_comments
;
The following automatic conversions were performed:
'_exptl_absorpt_correction_type' value 'NONE' changed to 'none' according
to '/home/saulius/struct/CIF-dictionaries/cif_core.dic' dictionary named
'cif_core.dic' version 2.4.1 from 2010-06-29.

Automatic conversion script
Id: cif_fix_enum 1527 2010-12-29 10:47:43Z saulius 
;
_cod_original_sg_symbol_Hall P2ac2ab
_cod_database_code 4301151

loop_
_symmetry_equiv_pos_as_xyz
'x, y, z'
'-x+1/2, -y, z+1/2'
'-x, y+1/2, -z+1/2'
'x+1/2, -y+1/2, -z'

loop_
_atom_site_label
_atom_site_type_symbol
_atom_site_fract_x
_atom_site_fract_y
_atom_site_fract_z
_atom_site_U_iso_or_equiv
_atom_site_adp_type
_atom_site_occupancy
_atom_site_symmetry_multiplicity
_atom_site_calc_flag
_atom_site_refinement_flags
_atom_site_disorder_assembly
_atom_site_disorder_group
Ca1A Ca -0.96956(4) -0.97527(4) -0.019848(17) 0.02861(13) Uani 1 1 d . . .
O1A O -1.15343(15) -0.94927(14) -0.01011(6) 0.0382(5) Uani 1 1 d . . .
O2A O -1.01724(16) -0.91762(15) -0.08866(6) 0.0392(5) Uani 1 1 d . . .
O3A O -0.80968(14) -0.97731(15) -0.05779(6) 0.0393(5) Uani 1 1 d . . .
N1A N -0.88086(17) -0.88518(16) 0.02894(7) 0.0298(5) Uani 1 1 d . . .
N2A N -1.00651(18) -1.12366(16) 0.00121(7) 0.0329(6) Uani 1 1 d . . .
C1A C -0.7886(2) -0.91888(19) 0.04220(8) 0.0280(6) Uani 1 1 d . . .
C2A C -0.7708(2) -1.0131(2) 0.04033(8) 0.0319(6) Uani 1 1 d . . .
H2AA H -0.8257 -1.0518 0.0324 0.038 Uiso 1 1 calc R . .
C3A C -0.6768(2) -1.0508(2) 0.04955(9) 0.0371(7) Uani 1 1 d . . .
H3AA H -0.6677 -1.1141 0.0468 0.045 Uiso 1 1 calc R . .
C4A C -0.5950(2) -0.9979(2) 0.06281(10) 0.0421(8) Uani 1 1 d . . .
H4AA H -0.5304 -1.0240 0.0692 0.050 Uiso 1 1 calc R . .
C5A C -0.6105(2) -0.9072(2) 0.06631(9) 0.0395(8) Uani 1 1 d . . .
H5AA H -0.5555 -0.8701 0.0755 0.047 Uiso 1 1 calc R . .
C6A C -0.7043(2) -0.8674(2) 0.05686(9) 0.0354(7) Uani 1 1 d . . .
H6AA H -0.7120 -0.8041 0.0603 0.042 Uiso 1 1 calc R . .
C7A C -0.8957(2) -0.7879(2) 0.03235(9) 0.0345(7) Uani 1 1 d . . .
H7AA H -0.8309 -0.7575 0.0233 0.041 Uiso 1 1 calc R . .
C8A C -0.9197(3) -0.7584(3) 0.07742(10) 0.0537(10) Uani 1 1 d . . .
H8AA H -0.8643 -0.7779 0.0962 0.081 Uiso 1 1 calc R . .
H8AB H -0.9844 -0.7858 0.0865 0.081 Uiso 1 1 calc R . .
H8AC H -0.9257 -0.6925 0.0785 0.081 Uiso 1 1 calc R . .
C9A C -0.9806(3) -0.7583(2) 0.00304(11) 0.0500(8) Uani 1 1 d . . .
H9AA H -0.9645 -0.7774 -0.0258 0.075 Uiso 1 1 calc R . .
H9AB H -0.9869 -0.6925 0.0040 0.075 Uiso 1 1 calc R . .
H9AC H -1.0453 -0.7858 0.0120 0.075 Uiso 1 1 calc R . .
C10A C -1.0574(2) -1.1325(2) 0.03893(9) 0.0320(7) Uani 1 1 d . . .
C11A C -1.1258(2) -1.2029(2) 0.05036(10) 0.0431(8) Uani 1 1 d . . .
H11A H -1.1344 -1.2527 0.0318 0.052 Uiso 1 1 calc R . .
C12A C -1.1801(3) -1.2010(3) 0.08769(11) 0.0522(9) Uani 1 1 d . . .
H12A H -1.2265 -1.2487 0.0937 0.063 Uiso 1 1 calc R . .
C13A C -1.1693(3) -1.1317(3) 0.11658(10) 0.0522(9) Uani 1 1 d . . .
H13A H -1.2076 -1.1308 0.1421 0.063 Uiso 1 1 calc R . .
C14A C -1.1006(2) -1.0640(2) 0.10689(9) 0.0428(8) Uani 1 1 d . . .
H14A H -1.0914 -1.0158 0.1263 0.051 Uiso 1 1 calc R . .
C15A C -1.0451(2) -1.0644(2) 0.06985(9) 0.0344(7) Uani 1 1 d . . .
H15A H -0.9970 -1.0174 0.0649 0.041 Uiso 1 1 calc R . .
C16A C -1.0174(2) -1.1977(2) -0.02888(9) 0.0372(7) Uani 1 1 d . . .
H16A H -1.0907 -1.2173 -0.0287 0.045 Uiso 1 1 calc R . .
C17A C -0.9922(3) -1.1635(3) -0.07286(10) 0.0523(9) Uani 1 1 d . . .
H17A H -1.0349 -1.1109 -0.0793 0.079 Uiso 1 1 calc R . .
H17B H -1.0057 -1.2112 -0.0935 0.079 Uiso 1 1 calc R . .
H17C H -0.9197 -1.1463 -0.0741 0.079 Uiso 1 1 calc R . .
C18A C -0.9515(3) -1.2792(2) -0.01810(12) 0.0535(9) Uani 1 1 d . . .
H18A H -0.9691 -1.3008 0.0102 0.080 Uiso 1 1 calc R . .
H18B H -0.8790 -1.2620 -0.0188 0.080 Uiso 1 1 calc R . .
H18C H -0.9640 -1.3272 -0.0387 0.080 Uiso 1 1 calc R . .
C19A C -1.2103(2) -0.9090(2) 0.02413(10) 0.0455(8) Uani 1 1 d . . .
H19A H -1.2255 -0.8449 0.0180 0.055 Uiso 1 1 calc R . .
H19B H -1.1706 -0.9123 0.0507 0.055 Uiso 1 1 calc R . .
C20A C -1.3072(3) -0.9623(3) 0.02768(12) 0.0661(11) Uani 1 1 d . . .
H20A H -1.3645 -0.9241 0.0377 0.079 Uiso 1 1 calc R . .
H20B H -1.2987 -1.0139 0.0472 0.079 Uiso 1 1 calc R . .
C21A C -1.3259(2) -0.9944(3) -0.01733(11) 0.0572(10) Uani 1 1 d . . .
H21A H -1.3693 -1.0491 -0.0180 0.069 Uiso 1 1 calc R . .
H21B H -1.3578 -0.9467 -0.0348 0.069 Uiso 1 1 calc R . .
C22A C -1.2188(2) -1.0142(3) -0.03126(11) 0.0505(9) Uani 1 1 d . . .
H22A H -1.1992 -1.0764 -0.0233 0.061 Uiso 1 1 calc R . .
H22B H -1.2127 -1.0079 -0.0623 0.061 Uiso 1 1 calc R . .
C23A C -1.0942(3) -0.8519(3) -0.09970(11) 0.0538(10) Uani 1 1 d . . .
H23A H -1.0631 -0.7914 -0.1030 0.065 Uiso 1 1 calc R . .
H23B H -1.1478 -0.8488 -0.0777 0.065 Uiso 1 1 calc R . .
C24A C -1.1389(3) -0.8841(3) -0.14096(11) 0.0783(14) Uani 1 1 d . . .
H24A H -1.1480 -0.8331 -0.1608 0.094 Uiso 1 1 calc R . .
H24B H -1.2061 -0.9135 -0.1364 0.094 Uiso 1 1 calc R . .
C25A C -1.0610(3) -0.9514(3) -0.15797(12) 0.0754(13) Uani 1 1 d . . .
H25A H -1.0892 -1.0134 -0.1577 0.090 Uiso 1 1 calc R . .
H25B H -1.0407 -0.9358 -0.1872 0.090 Uiso 1 1 calc R . .
C26A C -0.9719(3) -0.9435(3) -0.12858(9) 0.0503(9) Uani 1 1 d . . .
H26A H -0.9354 -1.0018 -0.1260 0.060 Uiso 1 1 calc R . .
H26B H -0.9231 -0.8970 -0.1385 0.060 Uiso 1 1 calc R . .
C27A C -0.7627(3) -0.8897(3) -0.06422(11) 0.0526(9) Uani 1 1 d . . .
H27A H -0.7486 -0.8605 -0.0367 0.063 Uiso 1 1 calc R . .
H27B H -0.8089 -0.8502 -0.0807 0.063 Uiso 1 1 calc R . .
C28A C -0.6669(3) -0.9050(3) -0.08729(13) 0.0694(12) Uani 1 1 d . . .
H28A H -0.6158 -0.8575 -0.0812 0.083 Uiso 1 1 calc R . .
H28B H -0.6787 -0.9083 -0.1181 0.083 Uiso 1 1 calc R . .
C29A C -0.6336(3) -0.9970(3) -0.06918(13) 0.0720(13) Uani 1 1 d . . .
H29A H -0.5848 -1.0280 -0.0882 0.086 Uiso 1 1 calc R . .
H29B H -0.6021 -0.9903 -0.0409 0.086 Uiso 1 1 calc R . .
C30A C -0.7347(2) -1.0463(3) -0.06683(11) 0.0523(9) Uani 1 1 d . . .
H30A H -0.7502 -1.0765 -0.0940 0.063 Uiso 1 1 calc R . .
H30B H -0.7334 -1.0922 -0.0442 0.063 Uiso 1 1 calc R . .
Ca1B Ca -0.27973(5) -0.32321(4) -0.225806(18) 0.03323(14) Uani 1 1 d . . .
O1B O -0.31768(16) -0.16492(14) -0.23712(6) 0.0415(5) Uani 1 1 d . . .
O2B O -0.33809(16) -0.27798(15) -0.15730(6) 0.0424(5) Uani 1 1 d . . .
O3B O -0.27843(17) -0.46160(14) -0.18667(7) 0.0453(5) Uani 1 1 d . A .
N1B N -0.37968(18) -0.40121(17) -0.27494(8) 0.0361(6) Uani 1 1 d . . .
N2B N -0.11285(18) -0.28879(19) -0.24807(7) 0.0385(6) Uani 1 1 d . . .
C1B C -0.3361(2) -0.4781(2) -0.29078(8) 0.0332(7) Uani 1 1 d . . .
C2B C -0.2273(2) -0.4893(2) -0.28793(8) 0.0355(7) Uani 1 1 d . . .
H2BA H -0.1875 -0.4408 -0.2772 0.043 Uiso 1 1 calc R . .
C3B C -0.1782(2) -0.5667(2) -0.29989(9) 0.0408(8) Uani 1 1 d . . .
H3BA H -0.1060 -0.5710 -0.2965 0.049 Uiso 1 1 calc R . .
C4B C -0.2319(3) -0.6391(2) -0.31693(11) 0.0480(8) Uani 1 1 d . . .
H4BA H -0.1979 -0.6929 -0.3252 0.058 Uiso 1 1 calc R . .
C5B C -0.3365(3) -0.6296(2) -0.32126(11) 0.0507(9) Uani 1 1 d . . .
H5BA H -0.3747 -0.6780 -0.3329 0.061 Uiso 1 1 calc R . .
C6B C -0.3876(2) -0.5524(2) -0.30925(10) 0.0411(8) Uani 1 1 d . . .
H6BA H -0.4596 -0.5489 -0.3135 0.049 Uiso 1 1 calc R . .
C7B C -0.4902(2) -0.3921(2) -0.27960(9) 0.0378(7) Uani 1 1 d . . .
H7BA H -0.5223 -0.4520 -0.2735 0.045 Uiso 1 1 calc R . .
C8B C -0.5219(3) -0.3634(3) -0.32391(10) 0.0540(9) Uani 1 1 d . . .
H8BA H -0.4963 -0.4074 -0.3444 0.081 Uiso 1 1 calc R . .
H8BB H -0.4929 -0.3039 -0.3302 0.081 Uiso 1 1 calc R . .
H8BC H -0.5968 -0.3604 -0.3256 0.081 Uiso 1 1 calc R . .
C9B C -0.5298(3) -0.3241(2) -0.24733(10) 0.0488(8) Uani 1 1 d . . .
H9BA H -0.5093 -0.3431 -0.2189 0.073 Uiso 1 1 calc R . .
H9BB H -0.6047 -0.3211 -0.2489 0.073 Uiso 1 1 calc R . .
H9BC H -0.5008 -0.2645 -0.2534 0.073 Uiso 1 1 calc R . .
C10B C -0.1091(2) -0.2447(2) -0.28618(10) 0.0418(8) Uani 1 1 d . . .
C11B C -0.0324(3) -0.1826(3) -0.29926(11) 0.0646(11) Uani 1 1 d . . .
H11B H 0.0257 -0.1726 -0.2818 0.077 Uiso 1 1 calc R . .
C12B C -0.0409(3) -0.1370(4) -0.33664(13) 0.0830(15) Uani 1 1 d . . .
H12B H 0.0112 -0.0951 -0.3440 0.100 Uiso 1 1 calc R . .
C13B C -0.1214(3) -0.1491(3) -0.36393(12) 0.0711(13) Uani 1 1 d . . .
H13B H -0.1259 -0.1162 -0.3896 0.085 Uiso 1 1 calc R . .
C14B C -0.1960(3) -0.2111(3) -0.35256(10) 0.0509(9) Uani 1 1 d . . .
H14B H -0.2526 -0.2211 -0.3708 0.061 Uiso 1 1 calc R . .
C15B C -0.1897(2) -0.2581(2) -0.31554(9) 0.0405(8) Uani 1 1 d . . .
H15B H -0.2411 -0.3014 -0.3093 0.049 Uiso 1 1 calc R . .
C16B C -0.0247(2) -0.2787(2) -0.21999(10) 0.0466(8) Uani 1 1 d . . .
H16B H -0.0018 -0.2143 -0.2205 0.056 Uiso 1 1 calc R . .
C17B C -0.0564(3) -0.3032(3) -0.17525(11) 0.0621(11) Uani 1 1 d . . .
H17D H -0.1140 -0.2651 -0.1666 0.093 Uiso 1 1 calc R . .
H17E H 0.0015 -0.2937 -0.1561 0.093 Uiso 1 1 calc R . .
H17F H -0.0772 -0.3667 -0.1743 0.093 Uiso 1 1 calc R . .
C18B C 0.0649(3) -0.3385(4) -0.23326(13) 0.0769(14) Uani 1 1 d . . .
H18D H 0.0857 -0.3231 -0.2621 0.115 Uiso 1 1 calc R . .
H18E H 0.0438 -0.4019 -0.2322 0.115 Uiso 1 1 calc R . .
H18F H 0.1226 -0.3290 -0.2140 0.115 Uiso 1 1 calc R . .
C19B C -0.3692(3) -0.1187(2) -0.27119(10) 0.0440(8) Uani 1 1 d . . .
H19C H -0.4387 -0.0996 -0.2624 0.053 Uiso 1 1 calc R . .
H19D H -0.3753 -0.1585 -0.2962 0.053 Uiso 1 1 calc R . .
C20B C -0.3033(3) -0.0379(2) -0.28107(11) 0.0572(10) Uani 1 1 d . . .
H20C H -0.3458 0.0136 -0.2907 0.069 Uiso 1 1 calc R . .
H20D H -0.2524 -0.0524 -0.3032 0.069 Uiso 1 1 calc R . .
C21B C -0.2507(3) -0.0164(3) -0.23951(13) 0.0739(12) Uani 1 1 d . . .
H21C H -0.1807 0.0070 -0.2444 0.089 Uiso 1 1 calc R . .
H21D H -0.2902 0.0290 -0.2234 0.089 Uiso 1 1 calc R . .
C22B C -0.2474(4) -0.1016(3) -0.21716(12) 0.0712(13) Uani 1 1 d . . .
H22C H -0.2673 -0.0924 -0.1873 0.085 Uiso 1 1 calc R . .
H22D H -0.1769 -0.1262 -0.2178 0.085 Uiso 1 1 calc R . .
C23B C -0.4223(3) -0.2199(3) -0.14671(10) 0.0522(10) Uani 1 1 d . . .
H23C H -0.4855 -0.2556 -0.1421 0.063 Uiso 1 1 calc R . .
H23D H -0.4350 -0.1759 -0.1696 0.063 Uiso 1 1 calc R . .
C24B C -0.3908(3) -0.1724(3) -0.10683(11) 0.0657(11) Uani 1 1 d . . .
H24C H -0.4499 -0.1648 -0.0875 0.079 Uiso 1 1 calc R . .
H24D H -0.3612 -0.1124 -0.1131 0.079 Uiso 1 1 calc R . .
C25B C -0.3102(3) -0.2356(3) -0.08772(13) 0.0817(15) Uani 1 1 d . . .
H25C H -0.2431 -0.2048 -0.0854 0.098 Uiso 1 1 calc R . .
H25D H -0.3315 -0.2561 -0.0593 0.098 Uiso 1 1 calc R . .
C26B C -0.3038(3) -0.3125(3) -0.11720(9) 0.0588(10) Uani 1 1 d . . .
H26C H -0.2325 -0.3349 -0.1193 0.071 Uiso 1 1 calc R . .
H26D H -0.3484 -0.3625 -0.1077 0.071 Uiso 1 1 calc R . .
C27B C -0.3777(3) -0.5022(3) -0.17957(16) 0.0779(13) Uani 1 1 d . . .
H27C H -0.4190 -0.4626 -0.1610 0.093 Uiso 0.603(13) 1 calc PR A 1
H27D H -0.4142 -0.5081 -0.2068 0.093 Uiso 0.603(13) 1 calc PR A 1
H27E H -0.4297 -0.4784 -0.1994 0.093 Uiso 0.397(13) 1 calc PR A 2
H27F H -0.4015 -0.4927 -0.1502 0.093 Uiso 0.397(13) 1 calc PR A 2
C28B C -0.3682(5) -0.5853(5) -0.1613(3) 0.057(2) Uiso 0.603(13) 1 d P A 1
H28C H -0.4245 -0.6261 -0.1699 0.068 Uiso 0.603(13) 1 calc PR A 1
H28D H -0.3662 -0.5811 -0.1302 0.068 Uiso 0.603(13) 1 calc PR A 1
C28C C -0.3537(8) -0.6044(8) -0.1884(4) 0.065(4) Uiso 0.397(13) 1 d P A 2
H28E H -0.3960 -0.6432 -0.1699 0.078 Uiso 0.397(13) 1 calc PR A 2
H28F H -0.3698 -0.6194 -0.2181 0.078 Uiso 0.397(13) 1 calc PR A 2
C29B C -0.2562(4) -0.6183(3) -0.18095(13) 0.0706(12) Uani 1 1 d . . .
H29D H -0.2228 -0.6644 -0.1630 0.085 Uiso 0.603(13) 1 calc PR A 1
H29E H -0.2627 -0.6413 -0.2102 0.085 Uiso 0.603(13) 1 calc PR A 1
H29F H -0.2265 -0.6564 -0.2035 0.085 Uiso 0.397(13) 1 calc PR A 2
H29G H -0.2479 -0.6503 -0.1538 0.085 Uiso 0.397(13) 1 calc PR A 2
C30B C -0.2011(3) -0.5290(2) -0.17932(10) 0.0491(9) Uani 1 1 d . A .
H30D H -0.1686 -0.5201 -0.1514 0.059 Uiso 1 1 calc R . .
H30E H -0.1474 -0.5261 -0.2013 0.059 Uiso 1 1 calc R . .

loop_
_atom_site_aniso_label
_atom_site_aniso_U_11
_atom_site_aniso_U_22
_atom_site_aniso_U_33
_atom_site_aniso_U_23
_atom_site_aniso_U_13
_atom_site_aniso_U_12
Ca1A 0.0301(3) 0.0262(3) 0.0296(3) -0.0015(2) -0.0004(2) -0.0030(3)
O1A 0.0343(11) 0.0393(13) 0.0409(11) -0.0058(10) 0.0020(9) 0.0005(10)
O2A 0.0468(12) 0.0415(13) 0.0292(10) 0.0009(9) -0.0004(10) 0.0083(11)
O3A 0.0347(11) 0.0408(13) 0.0423(11) -0.0007(10) 0.0044(9) 0.0002(10)
N1A 0.0345(13) 0.0218(13) 0.0330(12) -0.0002(10) -0.0034(11) -0.0022(11)
N2A 0.0368(14) 0.0258(14) 0.0361(13) -0.0011(11) -0.0020(11) -0.0048(11)
C1A 0.0323(15) 0.0290(16) 0.0227(12) 0.0002(11) 0.0026(12) -0.0053(13)
C2A 0.0352(15) 0.0290(17) 0.0314(13) 0.0028(12) 0.0026(13) -0.0044(14)
C3A 0.0396(17) 0.0316(18) 0.0401(16) 0.0045(14) 0.0023(14) 0.0027(14)
C4A 0.0295(15) 0.053(2) 0.0436(17) 0.0097(16) -0.0024(14) 0.0014(14)
C5A 0.0347(17) 0.042(2) 0.0422(17) 0.0042(15) -0.0067(15) -0.0098(15)
C6A 0.0407(17) 0.0280(17) 0.0374(15) -0.0001(13) -0.0062(14) -0.0065(14)
C7A 0.0409(16) 0.0233(16) 0.0394(16) -0.0005(13) -0.0044(14) -0.0016(13)
C8A 0.065(2) 0.052(2) 0.0446(19) -0.0113(17) 0.0020(17) 0.0133(19)
C9A 0.058(2) 0.035(2) 0.0574(19) -0.0007(16) -0.0103(18) 0.0017(17)
C10A 0.0291(15) 0.0313(17) 0.0356(15) 0.0036(13) -0.0031(13) 0.0001(13)
C11A 0.0489(19) 0.036(2) 0.0445(18) 0.0027(15) -0.0032(16) -0.0096(15)
C12A 0.052(2) 0.054(2) 0.051(2) 0.0143(18) 0.0029(17) -0.0198(18)
C13A 0.052(2) 0.067(3) 0.0377(18) 0.0089(18) 0.0084(16) -0.007(2)
C14A 0.0461(18) 0.049(2) 0.0337(16) 0.0005(15) -0.0009(15) -0.0001(16)
C15A 0.0360(16) 0.0326(18) 0.0346(15) 0.0032(13) -0.0034(14) -0.0047(14)
C16A 0.0398(16) 0.0276(17) 0.0441(17) -0.0097(14) -0.0028(15) -0.0037(14)
C17A 0.060(2) 0.052(2) 0.0445(18) -0.0154(17) -0.0009(17) -0.0049(19)
C18A 0.057(2) 0.035(2) 0.068(2) -0.0110(18) -0.007(2) 0.0073(17)
C19A 0.0435(18) 0.050(2) 0.0427(17) -0.0037(16) 0.0040(16) 0.0129(16)
C20A 0.045(2) 0.093(3) 0.060(2) 0.000(2) 0.0151(18) 0.003(2)
C21A 0.0379(17) 0.064(3) 0.070(2) 0.000(2) -0.0012(18) -0.0056(17)
C22A 0.0360(16) 0.056(2) 0.059(2) -0.0146(18) -0.0047(16) -0.0050(18)
C23A 0.066(2) 0.044(2) 0.051(2) 0.0055(17) -0.0026(18) 0.0173(18)
C24A 0.081(3) 0.106(4) 0.048(2) -0.001(2) -0.020(2) 0.038(3)
C25A 0.091(3) 0.087(3) 0.048(2) -0.014(2) -0.027(2) 0.026(3)
C26A 0.061(2) 0.058(2) 0.0321(16) -0.0005(15) 0.0043(17) 0.006(2)
C27A 0.051(2) 0.055(2) 0.0518(19) 0.0082(17) 0.0070(18) -0.0175(18)
C28A 0.054(2) 0.085(4) 0.069(2) 0.001(2) 0.015(2) -0.016(2)
C29A 0.0339(19) 0.110(4) 0.072(3) -0.008(3) 0.0055(19) 0.007(2)
C30A 0.048(2) 0.061(3) 0.0481(18) -0.0115(17) 0.0066(17) 0.0166(18)
Ca1B 0.0334(3) 0.0322(3) 0.0340(3) -0.0027(3) -0.0011(3) -0.0017(3)
O1B 0.0527(13) 0.0340(13) 0.0377(11) 0.0025(10) -0.0048(10) 0.0001(11)
O2B 0.0499(13) 0.0450(14) 0.0323(10) 0.0025(10) 0.0015(10) 0.0164(11)
O3B 0.0473(12) 0.0329(13) 0.0556(12) 0.0071(10) 0.0078(11) 0.0021(11)
N1B 0.0357(13) 0.0334(15) 0.0391(13) -0.0057(12) -0.0049(12) -0.0014(12)
N2B 0.0322(13) 0.0461(18) 0.0372(14) -0.0094(12) -0.0011(12) -0.0078(12)
C1B 0.0362(15) 0.0322(18) 0.0311(14) 0.0037(14) -0.0045(12) -0.0062(15)
C2B 0.0375(16) 0.0348(18) 0.0342(14) 0.0018(13) -0.0050(13) -0.0042(15)
C3B 0.0395(17) 0.040(2) 0.0431(17) 0.0036(15) -0.0024(15) 0.0045(15)
C4B 0.054(2) 0.0298(19) 0.060(2) -0.0073(16) 0.0045(19) 0.0027(17)
C5B 0.048(2) 0.041(2) 0.063(2) -0.0132(18) 0.0012(19) -0.0135(18)
C6B 0.0361(16) 0.041(2) 0.0466(18) -0.0049(16) 0.0025(15) -0.0060(15)
C7B 0.0365(16) 0.0341(18) 0.0428(16) 0.0014(14) -0.0013(14) -0.0014(14)
C8B 0.047(2) 0.062(3) 0.053(2) 0.0056(18) -0.0036(18) 0.0064(19)
C9B 0.0408(18) 0.047(2) 0.059(2) -0.0008(17) 0.0057(17) 0.0006(18)
C10B 0.0345(17) 0.048(2) 0.0430(18) -0.0140(16) 0.0068(15) -0.0022(15)
C11B 0.050(2) 0.096(3) 0.0471(19) -0.003(2) 0.0069(18) -0.027(2)
C12B 0.071(3) 0.122(4) 0.056(2) 0.014(2) 0.008(2) -0.045(3)
C13B 0.071(3) 0.100(4) 0.043(2) 0.016(2) 0.012(2) -0.019(3)
C14B 0.049(2) 0.066(3) 0.0381(17) -0.0121(17) 0.0049(16) -0.0007(18)
C15B 0.0386(17) 0.043(2) 0.0401(17) -0.0090(15) 0.0051(14) -0.0011(15)
C16B 0.0389(17) 0.053(2) 0.0483(18) -0.0171(16) -0.0006(16) -0.0062(17)
C17B 0.058(2) 0.072(3) 0.057(2) -0.010(2) -0.0151(19) -0.005(2)
C18B 0.045(2) 0.110(4) 0.076(3) -0.036(3) -0.012(2) 0.012(2)
C19B 0.0469(18) 0.043(2) 0.0425(17) 0.0016(16) -0.0026(16) 0.0105(16)
C20B 0.074(2) 0.042(2) 0.056(2) 0.0105(17) 0.0154(19) 0.006(2)
C21B 0.064(2) 0.064(3) 0.094(3) 0.021(2) -0.023(2) -0.019(2)
C22B 0.110(4) 0.040(2) 0.064(2) -0.0041(19) -0.025(2) -0.020(2)
C23B 0.049(2) 0.064(3) 0.0445(19) 0.0043(18) 0.0024(16) 0.0177(19)
C24B 0.081(3) 0.064(3) 0.051(2) -0.007(2) 0.005(2) 0.024(2)
C25B 0.082(3) 0.105(4) 0.058(2) -0.035(2) -0.022(2) 0.043(3)
C26B 0.067(2) 0.074(3) 0.0351(17) 0.0087(18) -0.0031(17) 0.012(2)
C27B 0.060(2) 0.067(3) 0.106(3) 0.009(3) 0.028(2) -0.010(2)
C29B 0.100(4) 0.035(2) 0.077(3) 0.010(2) -0.012(2) -0.001(2)
C30B 0.057(2) 0.044(2) 0.0463(18) 0.0032(16) -0.0060(16) 0.0104(19)

loop_
_atom_type_symbol
_atom_type_description
_atom_type_scat_dispersion_real
_atom_type_scat_dispersion_imag
_atom_type_scat_source
C C 0.0033 0.0016 'International Tables Vol C Tables 4.2.6.8 and 6.1.1.4'
H H 0.0000 0.0000 'International Tables Vol C Tables 4.2.6.8 and 6.1.1.4'
N N 0.0061 0.0033 'International Tables Vol C Tables 4.2.6.8 and 6.1.1.4'
O O 0.0106 0.0060 'International Tables Vol C Tables 4.2.6.8 and 6.1.1.4'
Ca Ca 0.2262 0.3064 'International Tables Vol C Tables 4.2.6.8 and 6.1.1.4'

loop_
_geom_angle_atom_site_label_1
_geom_angle_atom_site_label_2
_geom_angle_atom_site_label_3
_geom_angle
_geom_angle_site_symmetry_1
_geom_angle_site_symmetry_3
_geom_angle_publ_flag
N1A Ca1A N2A 116.53(8) . . ?
N1A Ca1A O3A 84.79(8) . . ?
N2A Ca1A O3A 107.93(8) . . ?
N1A Ca1A O2A 121.23(8) . . ?
N2A Ca1A O2A 122.23(8) . . ?
O3A Ca1A O2A 77.14(7) . . ?
N1A Ca1A O1A 108.07(8) . . ?
N2A Ca1A O1A 84.87(8) . . ?
O3A Ca1A O1A 155.98(7) . . ?
O2A Ca1A O1A 78.84(7) . . ?
N1A Ca1A C1A 22.87(8) . . ?
N2A Ca1A C1A 102.86(8) . . ?
O3A Ca1A C1A 70.70(7) . . ?
O2A Ca1A C1A 130.80(7) . . ?
O1A Ca1A C1A 127.38(7) . . ?
N1A Ca1A C10A 101.98(8) . . ?
N2A Ca1A C10A 22.76(8) . . ?
O3A Ca1A C10A 126.33(8) . . ?
O2A Ca1A C10A 133.61(8) . . ?
O1A Ca1A C10A 71.96(7) . . ?
C1A Ca1A C10A 95.58(7) . . ?
C19A O1A C22A 108.7(2) . . ?
C19A O1A Ca1A 131.52(17) . . ?
C22A O1A Ca1A 114.40(16) . . ?
C23A O2A C26A 104.6(2) . . ?
C23A O2A Ca1A 129.44(18) . . ?
C26A O2A Ca1A 126.00(18) . . ?
C30A O3A C27A 108.7(2) . . ?
C30A O3A Ca1A 134.0(2) . . ?
C27A O3A Ca1A 115.13(18) . . ?
C1A N1A C7A 117.0(2) . . ?
C1A N1A Ca1A 115.33(18) . . ?
C7A N1A Ca1A 123.06(17) . . ?
C10A N2A C16A 116.7(2) . . ?
C10A N2A Ca1A 115.82(19) . . ?
C16A N2A Ca1A 122.57(17) . . ?
N1A C1A C6A 125.9(3) . . ?
N1A C1A C2A 119.4(3) . . ?
C6A C1A C2A 114.7(3) . . ?
N1A C1A Ca1A 41.80(13) . . ?
C6A C1A Ca1A 156.83(19) . . ?
C2A C1A Ca1A 80.60(16) . . ?
C3A C2A C1A 122.4(3) . . ?
C2A C3A C4A 121.3(3) . . ?
C5A C4A C3A 117.8(3) . . ?
C4A C5A C6A 122.1(3) . . ?
C5A C6A C1A 121.7(3) . . ?
N1A C7A C9A 109.8(2) . . ?
N1A C7A C8A 112.3(3) . . ?
C9A C7A C8A 110.0(3) . . ?
N2A C10A C15A 118.7(3) . . ?
N2A C10A C11A 126.5(3) . . ?
C15A C10A C11A 114.8(3) . . ?
N2A C10A Ca1A 41.43(14) . . ?
C15A C10A Ca1A 80.97(17) . . ?
C11A C10A Ca1A 155.5(2) . . ?
C12A C11A C10A 121.7(3) . . ?
C13A C12A C11A 122.1(3) . . ?
C12A C13A C14A 117.3(3) . . ?
C15A C14A C13A 121.8(3) . . ?
C14A C15A C10A 122.2(3) . . ?
N2A C16A C17A 109.1(2) . . ?
N2A C16A C18A 113.3(2) . . ?
C17A C16A C18A 110.4(3) . . ?
O1A C19A C20A 105.8(3) . . ?
C19A C20A C21A 103.3(3) . . ?
C22A C21A C20A 100.9(3) . . ?
O1A C22A C21A 106.4(3) . . ?
O2A C23A C24A 105.4(3) . . ?
C23A C24A C25A 104.8(3) . . ?
C26A C25A C24A 104.3(3) . . ?
O2A C26A C25A 104.4(3) . . ?
O3A C27A C28A 107.0(3) . . ?
C27A C28A C29A 101.0(3) . . ?
C30A C29A C28A 101.6(3) . . ?
O3A C30A C29A 105.0(3) . . ?
N1B Ca1B N2B 115.16(9) . . ?
N1B Ca1B O2B 124.39(8) . . ?
N2B Ca1B O2B 120.45(8) . . ?
N1B Ca1B O3B 85.72(9) . . ?
N2B Ca1B O3B 109.59(9) . . ?
O2B Ca1B O3B 76.88(7) . . ?
N1B Ca1B O1B 105.45(8) . . ?
N2B Ca1B O1B 86.25(9) . . ?
O2B Ca1B O1B 78.36(7) . . ?
O3B Ca1B O1B 154.96(7) . . ?
N1B Ca1B C10B 99.90(9) . . ?
N2B Ca1B C10B 23.48(8) . . ?
O2B Ca1B C10B 132.05(8) . . ?
O3B Ca1B C10B 128.59(8) . . ?
O1B Ca1B C10B 72.41(8) . . ?
N1B Ca1B C1B 23.02(8) . . ?
N2B Ca1B C1B 100.22(8) . . ?
O2B Ca1B C1B 135.84(8) . . ?
O3B Ca1B C1B 73.62(8) . . ?
O1B Ca1B C1B 123.88(7) . . ?
C10B Ca1B C1B 92.11(8) . . ?
N1B Ca1B C2B 48.24(8) . . ?
N2B Ca1B C2B 77.62(8) . . ?
O2B Ca1B C2B 146.49(8) . . ?
O3B Ca1B C2B 70.19(7) . . ?
O1B Ca1B C2B 133.76(7) . . ?
C10B Ca1B C2B 76.24(8) . . ?
C1B Ca1B C2B 25.84(7) . . ?
N1B Ca1B C15B 76.34(8) . . ?
N2B Ca1B C15B 48.02(8) . . ?
O2B Ca1B C15B 146.20(8) . . ?
O3B Ca1B C15B 135.21(8) . . ?
O1B Ca1B C15B 69.79(8) . . ?
C10B Ca1B C15B 25.64(8) . . ?
C1B Ca1B C15B 74.24(8) . . ?
C2B Ca1B C15B 67.23(8) . . ?
C19B O1B C22B 108.2(2) . . ?
C19B O1B Ca1B 131.63(18) . . ?
C22B O1B Ca1B 115.5(2) . . ?
C23B O2B C26B 104.1(2) . . ?
C23B O2B Ca1B 128.53(18) . . ?
C26B O2B Ca1B 126.93(19) . . ?
C30B O3B C27B 108.3(3) . . ?
C30B O3B Ca1B 133.07(19) . . ?
C27B O3B Ca1B 115.5(2) . . ?
C1B N1B C7B 116.8(2) . . ?
C1B N1B Ca1B 115.10(18) . . ?
C7B N1B Ca1B 125.07(19) . . ?
C10B N2B C16B 117.3(3) . . ?
C10B N2B Ca1B 113.66(19) . . ?
C16B N2B Ca1B 124.72(19) . . ?
N1B C1B C6B 127.0(3) . . ?
N1B C1B C2B 119.0(3) . . ?
C6B C1B C2B 114.0(3) . . ?
N1B C1B Ca1B 41.88(13) . . ?
C6B C1B Ca1B 160.3(2) . . ?
C2B C1B Ca1B 79.24(18) . . ?
C3B C2B C1B 123.0(3) . . ?
C3B C2B Ca1B 155.3(2) . . ?
C1B C2B Ca1B 74.92(18) . . ?
C2B C3B C4B 121.2(3) . . ?
C5B C4B C3B 117.3(3) . . ?
C4B C5B C6B 122.4(3) . . ?
C5B C6B C1B 122.0(3) . . ?
N1B C7B C9B 109.2(3) . . ?
N1B C7B C8B 112.8(3) . . ?
C9B C7B C8B 109.9(3) . . ?
N2B C10B C15B 118.9(3) . . ?
N2B C10B C11B 126.1(3) . . ?
C15B C10B C11B 114.9(3) . . ?
N2B C10B Ca1B 42.86(14) . . ?
C15B C10B Ca1B 79.82(18) . . ?
C11B C10B Ca1B 155.7(2) . . ?
C12B C11B C10B 121.0(4) . . ?
C11B C12B C13B 122.9(4) . . ?
C12B C13B C14B 117.4(4) . . ?
C15B C14B C13B 121.2(3) . . ?
C14B C15B C10B 122.5(3) . . ?
C14B C15B Ca1B 152.5(2) . . ?
C10B C15B Ca1B 74.54(18) . . ?
N2B C16B C17B 109.2(3) . . ?
N2B C16B C18B 112.0(3) . . ?
C17B C16B C18B 109.1(3) . . ?
O1B C19B C20B 105.5(3) . . ?
C19B C20B C21B 104.1(3) . . ?
C22B C21B C20B 104.8(3) . . ?
C21B C22B O1B 109.3(3) . . ?
O2B C23B C24B 105.6(3) . . ?
C23B C24B C25B 103.5(3) . . ?
C26B C25B C24B 105.1(3) . . ?
O2B C26B C25B 105.4(3) . . ?
C28B C27B O3B 111.1(4) . . ?
C28B C27B C28C 35.8(4) . . ?
O3B C27B C28C 101.2(5) . . ?
C27B C28B C29B 100.8(5) . . ?
C29B C28C C27B 108.2(8) . . ?
C28C C29B C30B 109.4(6) . . ?
C28C C29B C28B 33.7(6) . . ?
C30B C29B C28B 98.5(4) . . ?
O3B C30B C29B 105.7(3) . . ?

loop_
_geom_bond_atom_site_label_1
_geom_bond_atom_site_label_2
_geom_bond_distance
_geom_bond_site_symmetry_2
_geom_bond_publ_flag
Ca1A N1A 2.348(2) . ?
Ca1A N2A 2.349(2) . ?
Ca1A O3A 2.4081(19) . ?
Ca1A O2A 2.4237(19) . ?
Ca1A O1A 2.449(2) . ?
Ca1A C1A 3.184(3) . ?
Ca1A C10A 3.196(3) . ?
O1A C19A 1.444(4) . ?
O1A C22A 1.450(4) . ?
O2A C23A 1.442(4) . ?
O2A C26A 1.448(4) . ?
O3A C30A 1.444(4) . ?
O3A C27A 1.450(4) . ?
N1A C1A 1.369(4) . ?
N1A C7A 1.459(4) . ?
N2A C10A 1.373(4) . ?
N2A C16A 1.461(4) . ?
C1A C6A 1.418(4) . ?
C1A C2A 1.418(4) . ?
C2A C3A 1.380(4) . ?
C3A C4A 1.389(4) . ?
C4A C5A 1.364(5) . ?
C5A C6A 1.391(4) . ?
C7A C9A 1.510(4) . ?
C7A C8A 1.527(4) . ?
C10A C15A 1.416(4) . ?
C10A C11A 1.422(4) . ?
C11A C12A 1.380(5) . ?
C12A C13A 1.383(5) . ?
C13A C14A 1.381(5) . ?
C14A C15A 1.380(4) . ?
C16A C17A 1.519(4) . ?
C16A C18A 1.521(4) . ?
C19A C20A 1.496(5) . ?
C20A C21A 1.523(5) . ?
C21A C22A 1.495(4) . ?
C23A C24A 1.510(5) . ?
C24A C25A 1.523(6) . ?
C25A C26A 1.494(5) . ?
C27A C28A 1.466(5) . ?
C28A C29A 1.541(6) . ?
C29A C30A 1.511(5) . ?
Ca1B N1B 2.337(2) . ?
Ca1B N2B 2.345(2) . ?
Ca1B O2B 2.397(2) . ?
Ca1B O3B 2.398(2) . ?
Ca1B O1B 2.425(2) . ?
Ca1B C10B 3.158(3) . ?
Ca1B C1B 3.171(3) . ?
Ca1B C2B 3.226(3) . ?
Ca1B C15B 3.225(3) . ?
O1B C19B 1.445(4) . ?
O1B C22B 1.457(4) . ?
O2B C23B 1.435(4) . ?
O2B C26B 1.441(4) . ?
O3B C30B 1.439(4) . ?
O3B C27B 1.446(4) . ?
N1B C1B 1.369(4) . ?
N1B C7B 1.455(4) . ?
N2B C10B 1.374(4) . ?
N2B C16B 1.462(4) . ?
C1B C6B 1.417(4) . ?
C1B C2B 1.431(4) . ?
C2B C3B 1.368(4) . ?
C3B C4B 1.391(5) . ?
C4B C5B 1.379(5) . ?
C5B C6B 1.378(5) . ?
C7B C9B 1.527(4) . ?
C7B C8B 1.525(4) . ?
C10B C15B 1.418(4) . ?
C10B C11B 1.422(5) . ?
C11B C12B 1.369(6) . ?
C12B C13B 1.372(6) . ?
C13B C14B 1.387(5) . ?
C14B C15B 1.368(5) . ?
C16B C17B 1.521(5) . ?
C16B C18B 1.526(5) . ?
C19B C20B 1.508(5) . ?
C20B C21B 1.519(5) . ?
C21B C22B 1.449(5) . ?
C23B C24B 1.504(5) . ?
C24B C25B 1.534(5) . ?
C25B C26B 1.477(5) . ?
C27B C28B 1.366(7) . ?
C27B C28C 1.573(12) . ?
C28B C29B 1.662(8) . ?
C28C C29B 1.310(11) . ?
C29B C30B 1.508(5) . ?
